data_4514181
loop_
_publ_author_name
'Piechowicz, Marek'
'Abney, Carter W.'
'Thacker, Nathan C.'
'Gilhula, James C.'
'Wang, Youfu'
'Veroneau, Samuel S.'
'Hu, Aiguo'
'Lin, Wenbin'

_publ_section_title
;
 Successful Coupling of a Bis-Amidoxime Uranophile with a Hydrophilic
 Backbone for Selective Uranium Sequestration.
;
_journal_issue 33
_journal_name_full 'ACS applied materials &amp; interfaces'
_journal_page_first 27894
_journal_page_last 27904
_journal_paper_doi 10.1021/acsami.7b04656
_journal_volume 9
_journal_year 2017
_chemical_formula_moiety '0.1(Cl), 0.05(C14 H14 N4 O3), 0.05(C14 H15 N4 O3), 0.05(H2 O), 0.05(C6 H14.49 N)'
_chemical_formula_sum 'C1.74 H2.33 Cl0.1 N0.46 O0.36'
_chemical_formula_weight 39.14
_chemical_name_systematic Bis-AO
_space_group_crystal_system triclinic
_space_group_IT_number 2
_space_group_name_Hall '-P 1'
_space_group_name_H-M_alt 'P -1'
_symmetry_space_group_name_Hall '-P 1'
_symmetry_space_group_name_H-M 'P -1'
_atom_sites_solution_hydrogens mixed
_atom_sites_solution_primary dual
_audit_creation_date 2017-05-17
_audit_creation_method
;
Olex2 1.2
(compiled 2017.03.28 svn.r3405 for OlexSys, GUI svn.r5337)
;
_cell_angle_alpha 106.8850(10)
_cell_angle_beta 108.7230(10)
_cell_angle_gamma 94.0300(10)
_cell_formula_units_Z 39
_cell_length_a 11.5039(5)
_cell_length_b 13.4991(6)
_cell_length_c 13.6851(6)
_cell_measurement_reflns_used 9911
_cell_measurement_temperature 296(2)
_cell_measurement_theta_max 21.061
_cell_measurement_theta_min 2.33
_cell_volume 1894.35(15)
_computing_molecular_graphics 'Olex2 (Dolomanov et al., 2009)'
_computing_publication_material 'Olex2 (Dolomanov et al., 2009)'
_computing_structure_refinement 'ShelXL (Sheldrick, 2015)'
_computing_structure_solution 'ShelXT (Sheldrick, 2015)'
_diffrn_ambient_temperature 296.15
_diffrn_measured_fraction_theta_full 0.943
_diffrn_measured_fraction_theta_max 0.764
_diffrn_measurement_device_type 'Bruker APEX-II CCD'
_diffrn_radiation_wavelength 0.43128
_diffrn_reflns_av_R_equivalents 0.0521
_diffrn_reflns_av_unetI/netI 0.0623
_diffrn_reflns_Laue_measured_fraction_full 0.943
_diffrn_reflns_Laue_measured_fraction_max 0.764
_diffrn_reflns_limit_h_max 18
_diffrn_reflns_limit_h_min -15
_diffrn_reflns_limit_k_max 22
_diffrn_reflns_limit_k_min -22
_diffrn_reflns_limit_l_max 13
_diffrn_reflns_limit_l_min -21
_diffrn_reflns_number 36211
_diffrn_reflns_point_group_measured_fraction_full 0.943
_diffrn_reflns_point_group_measured_fraction_max 0.764
_diffrn_reflns_theta_full 14.997
_diffrn_reflns_theta_max 21.061
_diffrn_reflns_theta_min 1.153
_exptl_absorpt_coefficient_mu 0.070
_exptl_crystal_density_diffrn 1.338
_exptl_crystal_description needle
_exptl_crystal_F_000 805
_refine_diff_density_max 1.285
_refine_diff_density_min -0.889
_refine_diff_density_rms 0.111
_refine_ls_extinction_coef 0.29(3)
_refine_ls_extinction_expression Fc^*^=kFc[1+0.001xFc^2^\l^3^/sin(2\q)]^-1/4^
_refine_ls_extinction_method 'SHELXL-2014/7 (Sheldrick 2014'
_refine_ls_goodness_of_fit_ref 1.074
_refine_ls_hydrogen_treatment mixed
_refine_ls_matrix_type full
_refine_ls_number_parameters 486
_refine_ls_number_reflns 14041
_refine_ls_number_restraints 0
_refine_ls_restrained_S_all 1.074
_refine_ls_R_factor_all 0.0654
_refine_ls_R_factor_gt 0.0581
_refine_ls_shift/su_max 0.001
_refine_ls_shift/su_mean 0.000
_refine_ls_structure_factor_coef Fsqd
_refine_ls_weighting_details 'w=1/[\s^2^(Fo^2^)+(0.1110P)^2^+0.3790P] where P=(Fo^2^+2Fc^2^)/3'
_refine_ls_weighting_scheme calc
_refine_ls_wR_factor_gt 0.1709
_refine_ls_wR_factor_ref 0.1789
_reflns_Friedel_coverage 0.000
_reflns_number_gt 11833
_reflns_number_total 14041
_reflns_threshold_expression 'I > 2\s(I)'
_cod_data_source_file am7b04656_si_002.cif
_cod_data_source_block bisao_cno
_cod_original_cell_volume 1894.35(14)
_cod_original_formula_sum 'C1.74 H2.33 Cl0.10 N0.46 O0.36'
_cod_database_code 4514181
_shelx_shelxl_version_number 2014/7
_shelx_space_group_comment
;
The symmetry employed for this shelxl refinement is uniquely defined
by the following loop, which should always be used as a source of
symmetry information in preference to the above space-group names.
They are only intended as comments.
;
_olex2_refinement_description
;
1. Fixed Uiso
 At 1.2 times of:
  All C(H) groups, All C(H,H) groups, All N(H) groups, All N(H,H) groups
 At 1.5 times of:
  All C(H,H,H) groups, All O(H) groups, All O(H,H) groups
2. Others
 Sof(C1A)=Sof(H1AA)=Sof(H1AB)=Sof(H1AC)=1-FVAR(1)
 Sof(C1)=Sof(H1A)=Sof(H1B)=Sof(H1C)=Sof(H01I)=FVAR(1)
3.a Free rotating group:
 O009(H00L,H00N)
3.b Rotating group:
 N00E(H00F,H00G), N00G(H00C,H00E)
3.c Ternary CH refined with riding coordinates:
 N00I(H00J)
3.d Secondary CH2 refined with riding coordinates:
 C01B(H01B,H01C), C01C(H01D,H01E)
3.e Aromatic/amide H refined with riding coordinates:
 N00D(H00D), C00K(H00K), C00M(H00M), C00O(H00O), C00T(H00T), C00V(H00V),
 C00X(H00X), C00Y(H00Y), C00Z(H00Z), C012(H012), C013(H013), C014(H014),
 C016(H016), C017(H017), C018(H018), C019(H019), C01A(H01A)
3.f X=CH2 refined with riding coordinates:
 N00F(H00A,H00B), N00H(H00H,H00I)
3.g Idealised Me refined as rotating group:
 C01D(H01F,H01G,H01H), C01F(H01J,H01K,H01L), C1(H1A,H1B,H1C), C1A(H1AA,H1AB,
 H1AC)
3.h Idealised tetrahedral OH refined as rotating group:
 O005(H005), O006(H006), O007(H007), O008(H008)
;
_olex2_submission_special_instructions 'No special instructions were received'

loop_
_space_group_symop_operation_xyz
'x, y, z'
'-x, -y, -z'

loop_
_atom_site_label
_atom_site_type_symbol
_atom_site_fract_x
_atom_site_fract_y
_atom_site_fract_z
_atom_site_U_iso_or_equiv
_atom_site_adp_type
_atom_site_occupancy
_atom_site_site_symmetry_order
_atom_site_calc_flag
_atom_site_refinement_flags_posn
_atom_site_refinement_flags_occupancy
_atom_site_disorder_assembly
_atom_site_disorder_group
Cl01 Cl 0.08628(3) 1.00455(2) 0.74248(3) 0.01613(9) Uani 1 1 d . . . .
Cl02 Cl 0.66630(3) 0.71941(3) 0.85536(3) 0.01911(9) Uani 1 1 d . . . .
O003 O 0.36850(8) 0.81399(7) 0.31431(7) 0.01347(16) Uani 1 1 d . . . .
O004 O 0.15840(8) 0.53281(6) 0.65884(7) 0.01176(16) Uani 1 1 d . . . .
O005 O 0.36048(8) 0.88708(7) 0.73684(8) 0.01584(18) Uani 1 1 d . . . .
H005 H 0.3368 0.8915 0.6752 0.024 Uiso 1 1 calc GR . . .
O006 O 0.17447(10) 0.98088(7) 0.54598(8) 0.01840(19) Uani 1 1 d . . . .
H006 H 0.1502 0.9916 0.5977 0.028 Uiso 1 1 calc GR . . .
O007 O 0.50718(8) 0.53850(7) 0.88462(7) 0.01498(17) Uani 1 1 d . . . .
H007 H 0.5581 0.5806 0.8796 0.022 Uiso 1 1 calc GR . . .
O008 O 0.02122(8) 0.63222(7) 0.10152(8) 0.01718(18) Uani 1 1 d . . . .
H008 H -0.0372 0.6637 0.1013 0.026 Uiso 1 1 calc GR . . .
O009 O -0.15996(9) 0.75622(7) 0.10081(8) 0.01792(18) Uani 1 1 d . . . .
H00L H -0.1438 0.8175 0.1475 0.027 Uiso 1 1 d G . . .
H00N H -0.2043 0.7575 0.0382 0.027 Uiso 1 1 d G . . .
N00A N 0.24282(10) 0.89635(8) 0.54290(9) 0.01443(19) Uani 1 1 d . . . .
N00B N 0.13356(9) 0.70637(8) 0.13391(9) 0.01402(19) Uani 1 1 d . . . .
N00C N 0.40264(9) 0.49889(8) 0.78347(8) 0.01218(18) Uani 1 1 d . . . .
N00D N 0.26137(9) 0.84001(8) 0.75381(9) 0.01323(18) Uani 1 1 d . . . .
H00D H 0.2004 0.8719 0.7592 0.016 Uiso 1 1 calc R . . .
N00E N 0.19449(11) 0.55449(9) 0.04066(10) 0.0202(2) Uani 1 1 d . . . .
H00F H 0.2653 0.5338 0.0485 0.024 Uiso 1 1 d GR . . .
H00G H 0.1510 0.5179 0.0635 0.024 Uiso 1 1 d GR . . .
N00F N 0.35682(9) 0.69728(8) 0.75333(9) 0.01349(19) Uani 1 1 d . . . .
H00A H 0.4176 0.7281 0.7429 0.016 Uiso 1 1 calc R . . .
H00B H 0.3575 0.6353 0.7584 0.016 Uiso 1 1 calc R . . .
N00G N 0.33812(11) 0.39916(9) 0.87847(9) 0.0192(2) Uani 1 1 d . . . .
H00C H 0.4113 0.4270 0.9268 0.023 Uiso 1 1 d GR . . .
H00E H 0.2826 0.4205 0.9053 0.023 Uiso 1 1 d GR . . .
N00H N 0.14536(10) 0.85641(9) 0.35347(9) 0.0162(2) Uani 1 1 d . . . .
H00H H 0.1055 0.9080 0.3612 0.019 Uiso 1 1 calc R . . .
H00I H 0.1360 0.8157 0.2891 0.019 Uiso 1 1 calc R . . .
N00I N 0.72351(10) 0.86618(9) 0.73081(9) 0.0184(2) Uani 1 1 d . . . .
H00J H 0.7094 0.8271 0.7774 0.022 Uiso 1 1 calc R . . .
C00J C 0.13565(10) 0.42309(9) 0.62709(9) 0.01146(19) Uani 1 1 d . . . .
C00K C 0.38121(11) 0.71496(10) 0.03748(10) 0.0161(2) Uani 1 1 d . . . .
H00K H 0.3370 0.6655 -0.0310 0.019 Uiso 1 1 calc R . . .
C00L C 0.32481(11) 0.42860(9) 0.78963(9) 0.0120(2) Uani 1 1 d . . . .
C00M C 0.28264(12) 0.67548(10) 0.47935(11) 0.0159(2) Uani 1 1 d . . . .
H00M H 0.2393 0.6852 0.5273 0.019 Uiso 1 1 calc R . . .
C00N C 0.28854(11) 0.74868(9) 0.42593(10) 0.0126(2) Uani 1 1 d . . . .
C00O C 0.01656(11) 0.25799(9) 0.49410(10) 0.0154(2) Uani 1 1 d . . . .
H00O H -0.0483 0.2203 0.4291 0.019 Uiso 1 1 calc R . . .
C00P C 0.15657(10) 0.69653(9) 0.78136(9) 0.01122(19) Uani 1 1 d . . . .
C00Q C 0.26264(10) 0.74512(8) 0.76157(9) 0.01111(19) Uani 1 1 d . . . .
C00R C 0.10771(10) 0.58831(9) 0.73210(9) 0.01157(19) Uani 1 1 d . . . .
C00S C 0.21518(10) 0.37176(8) 0.68863(9) 0.01150(19) Uani 1 1 d . . . .
C00T C 0.49080(13) 0.77876(11) 0.05284(12) 0.0197(2) Uani 1 1 d . . . .
H00T H 0.5184 0.7724 -0.0052 0.024 Uiso 1 1 calc R . . .
C00U C 0.40767(10) 0.79673(9) 0.22590(10) 0.0126(2) Uani 1 1 d . . . .
C00V C 0.03657(11) 0.36748(9) 0.53101(10) 0.0149(2) Uani 1 1 d . . . .
H00V H -0.0158 0.4031 0.4918 0.018 Uiso 1 1 calc R . . .
C00W C 0.35665(11) 0.73355(9) 0.35577(10) 0.0126(2) Uani 1 1 d . . . .
C00X C 0.34088(13) 0.58799(10) 0.46177(12) 0.0202(2) Uani 1 1 d . . . .
H00X H 0.3367 0.5399 0.4979 0.024 Uiso 1 1 calc R . . .
C00Y C 0.51795(11) 0.85989(10) 0.24253(11) 0.0169(2) Uani 1 1 d . . . .
H00Y H 0.5643 0.9072 0.3116 0.020 Uiso 1 1 calc R . . .
C00Z C 0.40522(14) 0.57352(11) 0.38970(12) 0.0210(3) Uani 1 1 d . . . .
H00Z H 0.4426 0.5146 0.3766 0.025 Uiso 1 1 calc R . . .
C010 C 0.22224(11) 0.83939(9) 0.44205(10) 0.0127(2) Uani 1 1 d . . . .
C011 C 0.21426(11) 0.65849(9) 0.09981(10) 0.0130(2) Uani 1 1 d . . . .
C012 C 0.19134(11) 0.26110(9) 0.65062(10) 0.0147(2) Uani 1 1 d . . . .
H012 H 0.2418 0.2250 0.6906 0.018 Uiso 1 1 calc R . . .
C013 C 0.10533(12) 0.75844(10) 0.85273(10) 0.0156(2) Uani 1 1 d . . . .
H013 H 0.1365 0.8303 0.8855 0.019 Uiso 1 1 calc R . . .
C014 C 0.09325(12) 0.20480(9) 0.55401(10) 0.0155(2) Uani 1 1 d . . . .
H014 H 0.0790 0.1316 0.5295 0.019 Uiso 1 1 calc R . . .
C015 C 0.33630(11) 0.72372(9) 0.12305(10) 0.0128(2) Uani 1 1 d . . . .
C016 C -0.03922(13) 0.60567(11) 0.82477(12) 0.0198(2) Uani 1 1 d . . . .
H016 H -0.1048 0.5758 0.8388 0.024 Uiso 1 1 calc R . . .
C017 C 0.41447(12) 0.64620(10) 0.33677(11) 0.0170(2) Uani 1 1 d . . . .
H017 H 0.4586 0.6365 0.2895 0.020 Uiso 1 1 calc R . . .
C018 C 0.00838(13) 0.71355(11) 0.87502(12) 0.0192(2) Uani 1 1 d . . . .
H018 H -0.0246 0.7550 0.9230 0.023 Uiso 1 1 calc R . . .
C019 C 0.01049(12) 0.54282(10) 0.75414(11) 0.0160(2) Uani 1 1 d . . . .
H019 H -0.0208 0.4710 0.7218 0.019 Uiso 1 1 calc R . . .
C01A C 0.55879(12) 0.85209(11) 0.15550(12) 0.0205(3) Uani 1 1 d . . . .
H01A H 0.6311 0.8957 0.1659 0.025 Uiso 1 1 calc R . . .
C01B C 0.59700(12) 0.86813(12) 0.65433(13) 0.0228(3) Uani 1 1 d . . . .
H01B H 0.5522 0.9080 0.6967 0.027 Uiso 1 1 calc R . . .
H01C H 0.5506 0.7967 0.6184 0.027 Uiso 1 1 calc R . . .
C01C C 0.80177(13) 0.80878(12) 0.67327(15) 0.0256(3) Uani 1 1 d . . . .
H01D H 0.8808 0.8083 0.7270 0.031 Uiso 1 1 calc R . . .
H01E H 0.8192 0.8458 0.6271 0.031 Uiso 1 1 calc R . . .
C01D C 0.60177(16) 0.91585(13) 0.56799(14) 0.0320(4) Uani 1 1 d . . . .
H01F H 0.6366 0.8719 0.5199 0.048 Uiso 1 1 calc GR . . .
H01G H 0.6528 0.9847 0.6027 0.048 Uiso 1 1 calc GR . . .
H01H H 0.5189 0.9212 0.5267 0.048 Uiso 1 1 calc GR . . .
C01E C 0.79157(17) 0.97550(13) 0.80629(13) 0.0322(4) Uani 1 1 d . . . .
C01F C 0.73852(18) 0.69602(13) 0.60353(17) 0.0321(3) Uani 1 1 d . . . .
H01J H 0.6650 0.6962 0.5451 0.048 Uiso 1 1 calc GR . . .
H01K H 0.7156 0.6605 0.6479 0.048 Uiso 1 1 calc GR . . .
H01L H 0.7949 0.6602 0.5736 0.048 Uiso 1 1 calc GR . . .
C1 C 0.8896(3) 0.9833(3) 0.9108(3) 0.0272(8) Uiso 0.488(5) 1 d . P A 1
H1A H 0.8556 0.9465 0.9487 0.041 Uiso 0.488(5) 1 calc GR P A 1
H1B H 0.9191 1.0560 0.9552 0.041 Uiso 0.488(5) 1 calc GR P A 1
H1C H 0.9576 0.9526 0.8964 0.041 Uiso 0.488(5) 1 calc GR P A 1
C1A C 0.7522(4) 1.0142(3) 0.8930(3) 0.0378(9) Uiso 0.512(5) 1 d . P A 2
H1AA H 0.6660 1.0202 0.8658 0.057 Uiso 0.512(5) 1 calc GR P A 2
H1AB H 0.8014 1.0822 0.9389 0.057 Uiso 0.512(5) 1 calc GR P A 2
H1AC H 0.7620 0.9670 0.9346 0.057 Uiso 0.512(5) 1 calc GR P A 2
H01I H 0.807(5) 1.012(4) 0.762(4) 0.045 Uiso 0.488(5) 1 d R P A 1

loop_
_atom_site_aniso_label
_atom_site_aniso_U_11
_atom_site_aniso_U_22
_atom_site_aniso_U_33
_atom_site_aniso_U_23
_atom_site_aniso_U_13
_atom_site_aniso_U_12
Cl01 0.01593(14) 0.01291(13) 0.02015(15) 0.00398(10) 0.00809(11) 0.00495(9)
Cl02 0.01647(14) 0.02418(16) 0.02022(16) 0.01157(12) 0.00799(11) 0.00062(11)
O003 0.0165(4) 0.0121(4) 0.0127(4) 0.0030(3) 0.0072(3) 0.0031(3)
O004 0.0136(4) 0.0083(3) 0.0129(4) 0.0027(3) 0.0049(3) 0.0024(3)
O005 0.0139(4) 0.0141(4) 0.0207(4) 0.0075(3) 0.0066(3) -0.0002(3)
O006 0.0268(5) 0.0147(4) 0.0187(4) 0.0058(3) 0.0127(4) 0.0115(3)
O007 0.0119(4) 0.0159(4) 0.0131(4) 0.0053(3) -0.0001(3) -0.0022(3)
O008 0.0108(4) 0.0141(4) 0.0238(5) 0.0020(3) 0.0070(3) -0.0009(3)
O009 0.0182(4) 0.0148(4) 0.0188(4) 0.0041(3) 0.0055(3) 0.0022(3)
N00A 0.0188(5) 0.0112(4) 0.0147(5) 0.0034(3) 0.0078(4) 0.0057(3)
N00B 0.0100(4) 0.0137(4) 0.0155(5) 0.0009(3) 0.0051(3) -0.0012(3)
N00C 0.0109(4) 0.0123(4) 0.0102(4) 0.0033(3) 0.0005(3) 0.0011(3)
N00D 0.0129(4) 0.0104(4) 0.0176(5) 0.0057(3) 0.0061(4) 0.0022(3)
N00E 0.0151(5) 0.0141(4) 0.0269(6) -0.0017(4) 0.0098(4) -0.0002(4)
N00F 0.0115(4) 0.0118(4) 0.0193(5) 0.0066(3) 0.0066(4) 0.0038(3)
N00G 0.0178(5) 0.0214(5) 0.0137(5) 0.0086(4) -0.0010(4) -0.0056(4)
N00H 0.0181(5) 0.0173(4) 0.0143(5) 0.0053(4) 0.0062(4) 0.0091(4)
N00I 0.0168(5) 0.0219(5) 0.0171(5) 0.0090(4) 0.0056(4) -0.0015(4)
C00J 0.0117(4) 0.0094(4) 0.0121(5) 0.0033(3) 0.0031(4) 0.0015(3)
C00K 0.0153(5) 0.0176(5) 0.0136(5) 0.0017(4) 0.0064(4) 0.0015(4)
C00L 0.0128(4) 0.0105(4) 0.0112(5) 0.0032(4) 0.0027(4) 0.0029(3)
C00M 0.0174(5) 0.0147(5) 0.0161(5) 0.0054(4) 0.0063(4) 0.0037(4)
C00N 0.0136(5) 0.0115(4) 0.0127(5) 0.0034(4) 0.0050(4) 0.0035(4)
C00O 0.0152(5) 0.0126(5) 0.0135(5) 0.0024(4) 0.0010(4) -0.0005(4)
C00P 0.0113(4) 0.0113(4) 0.0111(5) 0.0042(4) 0.0035(4) 0.0024(3)
C00Q 0.0109(4) 0.0104(4) 0.0103(4) 0.0025(3) 0.0024(3) 0.0021(3)
C00R 0.0114(4) 0.0118(4) 0.0109(5) 0.0042(4) 0.0027(4) 0.0025(3)
C00S 0.0119(4) 0.0100(4) 0.0108(5) 0.0028(3) 0.0024(4) 0.0016(3)
C00T 0.0194(5) 0.0208(6) 0.0202(6) 0.0027(5) 0.0131(5) 0.0014(4)
C00U 0.0110(4) 0.0129(4) 0.0134(5) 0.0026(4) 0.0053(4) 0.0022(3)
C00V 0.0147(5) 0.0131(5) 0.0134(5) 0.0045(4) 0.0007(4) 0.0012(4)
C00W 0.0133(4) 0.0111(4) 0.0121(5) 0.0026(4) 0.0039(4) 0.0029(3)
C00X 0.0246(6) 0.0159(5) 0.0232(6) 0.0097(5) 0.0090(5) 0.0081(4)
C00Y 0.0127(5) 0.0151(5) 0.0185(6) -0.0006(4) 0.0061(4) -0.0005(4)
C00Z 0.0252(6) 0.0160(5) 0.0240(6) 0.0072(5) 0.0094(5) 0.0111(5)
C010 0.0136(5) 0.0114(4) 0.0147(5) 0.0043(4) 0.0066(4) 0.0040(4)
C011 0.0113(4) 0.0133(4) 0.0121(5) 0.0016(4) 0.0039(4) 0.0009(4)
C012 0.0151(5) 0.0106(4) 0.0155(5) 0.0040(4) 0.0023(4) 0.0022(4)
C013 0.0176(5) 0.0140(5) 0.0160(5) 0.0040(4) 0.0078(4) 0.0042(4)
C014 0.0174(5) 0.0098(4) 0.0160(5) 0.0021(4) 0.0040(4) 0.0009(4)
C015 0.0109(4) 0.0126(4) 0.0136(5) 0.0024(4) 0.0048(4) 0.0021(3)
C016 0.0201(6) 0.0213(6) 0.0234(6) 0.0097(5) 0.0127(5) 0.0031(4)
C017 0.0190(5) 0.0161(5) 0.0171(5) 0.0040(4) 0.0085(4) 0.0080(4)
C018 0.0217(6) 0.0202(6) 0.0205(6) 0.0063(5) 0.0135(5) 0.0067(4)
C019 0.0160(5) 0.0143(5) 0.0190(5) 0.0065(4) 0.0073(4) 0.0005(4)
C01A 0.0168(5) 0.0185(5) 0.0248(6) 0.0009(5) 0.0121(5) -0.0009(4)
C01B 0.0121(5) 0.0228(6) 0.0309(7) 0.0080(5) 0.0054(5) 0.0015(4)
C01C 0.0163(6) 0.0274(7) 0.0404(8) 0.0166(6) 0.0143(6) 0.0070(5)
C01D 0.0300(7) 0.0228(6) 0.0316(8) 0.0132(6) -0.0068(6) -0.0001(6)
C01E 0.0383(9) 0.0269(7) 0.0208(7) 0.0070(6) 0.0013(6) -0.0116(6)
C01F 0.0378(8) 0.0232(7) 0.0448(10) 0.0118(7) 0.0264(8) 0.0073(6)

loop_
_atom_type_symbol
_atom_type_description
_atom_type_scat_dispersion_real
_atom_type_scat_dispersion_imag
_atom_type_scat_source
C C 0.0000 0.0000 'International Tables Vol C Tables 4.2.6.8 and 6.1.1.4'
H H 0.0000 0.0000 'International Tables Vol C Tables 4.2.6.8 and 6.1.1.4'
Cl Cl 0.0610 0.0590 'International Tables Vol C Tables 4.2.6.8 and 6.1.1.4'
N N 0.0010 0.0010 'International Tables Vol C Tables 4.2.6.8 and 6.1.1.4'
O O 0.0020 0.0020 'International Tables Vol C Tables 4.2.6.8 and 6.1.1.4'

loop_
_geom_angle_atom_site_label_1
_geom_angle_atom_site_label_2
_geom_angle_atom_site_label_3
_geom_angle
C00W O003 C00U 119.45(9)
C00R O004 C00J 118.19(9)
N00D O005 H005 109.5
N00A O006 H006 109.5
N00C O007 H007 109.5
N00B O008 H008 109.5
H00L O009 H00N 109.5
C010 N00A O006 110.46(10)
C011 N00B O008 109.43(9)
C00L N00C O007 109.45(9)
O005 N00D H00D 120.8
C00Q N00D O005 118.33(10)
C00Q N00D H00D 120.8
H00F N00E H00G 108.9
C011 N00E H00F 109.6
C011 N00E H00G 109.9
H00A N00F H00B 120.0
C00Q N00F H00A 120.0
C00Q N00F H00B 120.0
H00C N00G H00E 109.4
C00L N00G H00C 109.3
C00L N00G H00E 109.4
H00H N00H H00I 120.0
C010 N00H H00H 120.0
C010 N00H H00I 120.0
C01B N00I H00J 106.6
C01B N00I C01E 111.84(12)
C01C N00I H00J 106.6
C01C N00I C01B 113.16(12)
C01C N00I C01E 111.64(12)
C01E N00I H00J 106.6
O004 C00J C00S 119.97(10)
C00V C00J O004 118.24(10)
C00V C00J C00S 121.72(10)
C00T C00K H00K 119.3
C00T C00K C015 121.45(12)
C015 C00K H00K 119.3
N00C C00L N00G 125.43(11)
N00C C00L C00S 117.18(10)
N00G C00L C00S 117.31(10)
C00N C00M H00M 119.5
C00X C00M H00M 119.5
C00X C00M C00N 120.97(12)
C00M C00N C00W 118.51(11)
C00M C00N C010 120.52(11)
C00W C00N C010 120.97(10)
C00V C00O H00O 119.9
C014 C00O H00O 119.9
C014 C00O C00V 120.24(11)
C00R C00P C00Q 121.31(10)
C013 C00P C00Q 119.87(10)
C013 C00P C00R 118.80(11)
N00D C00Q N00F 120.12(11)
N00D C00Q C00P 117.59(10)
N00F C00Q C00P 122.29(10)
O004 C00R C00P 115.85(10)
O004 C00R C019 123.30(10)
C019 C00R C00P 120.80(11)
C00J C00S C00L 123.21(10)
C00J C00S C012 117.75(10)
C012 C00S C00L 119.02(10)
C00K C00T H00T 120.1
C01A C00T C00K 119.77(12)
C01A C00T H00T 120.1
O003 C00U C00Y 116.67(11)
O003 C00U C015 121.77(10)
C00Y C00U C015 121.45(11)
C00J C00V C00O 119.34(11)
C00J C00V H00V 120.3
C00O C00V H00V 120.3
O003 C00W C00N 115.24(10)
O003 C00W C017 123.46(11)
C017 C00W C00N 121.16(11)
C00M C00X H00X 120.3
C00Z C00X C00M 119.33(12)
C00Z C00X H00X 120.3
C00U C00Y H00Y 120.0
C00U C00Y C01A 119.95(12)
C01A C00Y H00Y 120.0
C00X C00Z H00Z 119.5
C00X C00Z C017 120.93(12)
C017 C00Z H00Z 119.5
N00A C010 N00H 124.76(11)
N00A C010 C00N 116.56(10)
N00H C010 C00N 118.67(11)
N00B C011 N00E 125.25(11)
N00B C011 C015 117.26(10)
N00E C011 C015 117.43(11)
C00S C012 H012 119.5
C014 C012 C00S 120.94(11)
C014 C012 H012 119.5
C00P C013 H013 119.7
C018 C013 C00P 120.68(11)
C018 C013 H013 119.7
C00O C014 C012 119.98(11)
C00O C014 H014 120.0
C012 C014 H014 120.0
C00K C015 C011 118.98(11)
C00U C015 C00K 117.58(10)
C00U C015 C011 123.40(11)
C018 C016 H016 119.7
C019 C016 H016 119.7
C019 C016 C018 120.67(12)
C00W C017 C00Z 119.08(12)
C00W C017 H017 120.5
C00Z C017 H017 120.5
C013 C018 C016 119.60(12)
C013 C018 H018 120.2
C016 C018 H018 120.2
C00R C019 H019 120.3
C016 C019 C00R 119.46(11)
C016 C019 H019 120.3
C00T C01A C00Y 119.75(12)
C00T C01A H01A 120.1
C00Y C01A H01A 120.1
N00I C01B H01B 108.8
N00I C01B H01C 108.8
N00I C01B C01D 113.60(12)
H01B C01B H01C 107.7
C01D C01B H01B 108.8
C01D C01B H01C 108.8
N00I C01C H01D 109.1
N00I C01C H01E 109.1
N00I C01C C01F 112.30(12)
H01D C01C H01E 107.9
C01F C01C H01D 109.1
C01F C01C H01E 109.1
C01B C01D H01F 109.5
C01B C01D H01G 109.5
C01B C01D H01H 109.5
H01F C01D H01G 109.5
H01F C01D H01H 109.5
H01G C01D H01H 109.5
N00I C01E H01I 106(3)
C1 C01E N00I 116.98(18)
C1 C01E H01I 120(3)
C1A C01E N00I 113.9(2)
C01C C01F H01J 109.5
C01C C01F H01K 109.5
C01C C01F H01L 109.5
H01J C01F H01K 109.5
H01J C01F H01L 109.5
H01K C01F H01L 109.5
C01E C1 H1A 109.5
C01E C1 H1B 109.5
C01E C1 H1C 109.5
H1A C1 H1B 109.5
H1A C1 H1C 109.5
H1B C1 H1C 109.5
C01E C1A H1AA 109.5
C01E C1A H1AB 109.5
C01E C1A H1AC 109.5
H1AA C1A H1AB 109.5
H1AA C1A H1AC 109.5
H1AB C1A H1AC 109.5

loop_
_geom_bond_atom_site_label_1
_geom_bond_atom_site_label_2
_geom_bond_distance
O003 C00U 1.3864(15)
O003 C00W 1.3807(14)
O004 C00J 1.3964(13)
O004 C00R 1.3809(14)
O005 H005 0.8200
O005 N00D 1.3827(13)
O006 H006 0.8200
O006 N00A 1.4289(14)
O007 H007 0.8200
O007 N00C 1.4350(13)
O008 H008 0.8200
O008 N00B 1.4357(13)
O009 H00L 0.8495
O009 H00N 0.8501
N00A C010 1.3039(16)
N00B C011 1.2980(16)
N00C C00L 1.2979(15)
N00D H00D 0.8600
N00D C00Q 1.3164(14)
N00E H00F 0.8644
N00E H00G 0.8647
N00E C011 1.3618(16)
N00F H00A 0.8600
N00F H00B 0.8600
N00F C00Q 1.3184(15)
N00G H00C 0.8606
N00G H00E 0.8606
N00G C00L 1.3525(16)
N00H H00H 0.8600
N00H H00I 0.8600
N00H C010 1.3441(16)
N00I H00J 0.9800
N00I C01B 1.5026(18)
N00I C01C 1.493(2)
N00I C01E 1.513(2)
C00J C00S 1.3999(15)
C00J C00V 1.3913(16)
C00K H00K 0.9300
C00K C00T 1.3954(18)
C00K C015 1.4031(17)
C00L C00S 1.4894(16)
C00M H00M 0.9300
C00M C00N 1.3991(17)
C00M C00X 1.3969(18)
C00N C00W 1.4032(17)
C00N C010 1.4874(16)
C00O H00O 0.9300
C00O C00V 1.3916(17)
C00O C014 1.3902(17)
C00P C00Q 1.4815(16)
C00P C00R 1.4050(16)
C00P C013 1.4016(17)
C00R C019 1.3951(17)
C00S C012 1.4059(16)
C00T H00T 0.9300
C00T C01A 1.3940(19)
C00U C00Y 1.3921(16)
C00U C015 1.4019(16)
C00V H00V 0.9300
C00W C017 1.3942(16)
C00X H00X 0.9300
C00X C00Z 1.391(2)
C00Y H00Y 0.9300
C00Y C01A 1.3942(19)
C00Z H00Z 0.9300
C00Z C017 1.3951(19)
C011 C015 1.4914(16)
C012 H012 0.9300
C012 C014 1.3918(17)
C013 H013 0.9300
C013 C018 1.3909(18)
C014 H014 0.9300
C016 H016 0.9300
C016 C018 1.3993(19)
C016 C019 1.3883(19)
C017 H017 0.9300
C018 H018 0.9300
C019 H019 0.9300
C01A H01A 0.9300
C01B H01B 0.9700
C01B H01C 0.9700
C01B C01D 1.514(2)
C01C H01D 0.9700
C01C H01E 0.9700
C01C C01F 1.520(2)
C01D H01F 0.9600
C01D H01G 0.9600
C01D H01H 0.9600
C01E C1 1.479(4)
C01E C1A 1.380(4)
C01E H01I 0.93(5)
C01F H01J 0.9600
C01F H01K 0.9600
C01F H01L 0.9600
C1 H1A 0.9600
C1 H1B 0.9600
C1 H1C 0.9600
C1A H1AA 0.9600
C1A H1AB 0.9600
C1A H1AC 0.9600
